data_4500797
loop_
_publ_author_name
'Roll, Mark F.'
'Kampf, Jeffrey W.'
'Laine, Richard M.'

_publ_section_title
;
 Halogen Bonding Motifs in Polyhedral Phenylsilsesquioxanes: Effects of
 Systematic Variations in Geometry or Substitution
;
_journal_issue 10
_journal_name_full 'Crystal Growth &amp; Design'
_journal_page_first 4360
_journal_paper_doi 10.1021/cg200312g
_journal_volume 11
_journal_year 2011
_chemical_formula_moiety 'C72 H48 I12 O18 Si12, 4(C8 H10)'
_chemical_formula_sum 'C104 H88 I12 O18 Si12'
_chemical_formula_weight 3485.62
_chemical_name_systematic
; 
 ? 
;
_space_group_IT_number 15
_symmetry_cell_setting monoclinic
_symmetry_space_group_name_Hall '-C 2yc'
_symmetry_space_group_name_H-M 'C 1 2/c 1'
_atom_sites_solution_hydrogens geom
_atom_sites_solution_primary direct
_atom_sites_solution_secondary difmap
_audit_creation_method SHELXL-97
_cell_angle_alpha 90.00
_cell_angle_beta 118.438(4)
_cell_angle_gamma 90.00
_cell_formula_units_Z 4
_cell_length_a 32.082(9)
_cell_length_b 14.704(4)
_cell_length_c 28.755(8)
_cell_measurement_reflns_used 9454
_cell_measurement_temperature 85(2)
_cell_measurement_theta_max 29.58
_cell_measurement_theta_min 2.42
_cell_volume 11928(6)
_computing_cell_refinement 'Bruker SAINT'
_computing_data_collection 'Bruker SMART-APEX'
_computing_data_reduction 'Bruker SAINT'
_computing_molecular_graphics 'Bruker SHELXTL'
_computing_publication_material 'Bruker SHELXTL'
_computing_structure_refinement 'SHELXL-97 (Sheldrick, 2008)'
_computing_structure_solution 'SHELXS-97 (Sheldrick, 2008)'
_diffrn_ambient_temperature 85(2)
_diffrn_measured_fraction_theta_full 0.997
_diffrn_measured_fraction_theta_max 0.997
_diffrn_measurement_device_type 'CCD area detector'
_diffrn_measurement_method 'phi and omega scans'
_diffrn_radiation_monochromator graphite
_diffrn_radiation_source 'fine-focus sealed tube'
_diffrn_radiation_type MoK\a
_diffrn_radiation_wavelength 0.71073
_diffrn_reflns_av_R_equivalents 0.0422
_diffrn_reflns_av_sigmaI/netI 0.0202
_diffrn_reflns_limit_h_max 44
_diffrn_reflns_limit_h_min -44
_diffrn_reflns_limit_k_max 20
_diffrn_reflns_limit_k_min -20
_diffrn_reflns_limit_l_max 40
_diffrn_reflns_limit_l_min -39
_diffrn_reflns_number 173661
_diffrn_reflns_theta_full 29.67
_diffrn_reflns_theta_max 29.67
_diffrn_reflns_theta_min 1.44
_exptl_absorpt_coefficient_mu 3.297
_exptl_absorpt_correction_T_max 0.4379
_exptl_absorpt_correction_T_min 0.3248
_exptl_absorpt_correction_type multi-scan
_exptl_absorpt_process_details
; 
  Blessing, R. Acta Cryst. (1995) A51 33-38. 
  Sheldrick, G.  SADABS (Version 2008/1) Bruker AXS area 
  detector absorption and other corrections, University of 
  Gottingen, Germany 2008. 
;
_exptl_crystal_colour colorless
_exptl_crystal_density_diffrn 1.941
_exptl_crystal_density_method 'not measured'
_exptl_crystal_description block
_exptl_crystal_F_000 6640
_exptl_crystal_size_max 0.44
_exptl_crystal_size_mid 0.44
_exptl_crystal_size_min 0.30
_refine_diff_density_max 4.370
_refine_diff_density_min -4.306
_refine_diff_density_rms 0.313
_refine_ls_extinction_method none
_refine_ls_goodness_of_fit_ref 1.093
_refine_ls_hydrogen_treatment constr
_refine_ls_matrix_type full
_refine_ls_number_parameters 663
_refine_ls_number_reflns 16839
_refine_ls_number_restraints 0
_refine_ls_restrained_S_all 1.093
_refine_ls_R_factor_all 0.1064
_refine_ls_R_factor_gt 0.0919
_refine_ls_shift/su_max 0.006
_refine_ls_shift/su_mean 0.000
_refine_ls_structure_factor_coef Fsqd
_refine_ls_weighting_details 'calc w=1/[\s^2^(Fo^2^)+(0.1457P)^2^+5.4809P] where P=(Fo^2^+2Fc^2^)/3'
_refine_ls_weighting_scheme calc
_refine_ls_wR_factor_gt 0.2732
_refine_ls_wR_factor_ref 0.2885
_reflns_number_gt 13867
_reflns_number_total 16839
_reflns_threshold_expression >2sigma(I)
_cod_data_source_file cg200312g_si_002.cif
_cod_data_source_block 12i5a
_cod_depositor_comments
;
The following automatic conversions were performed:

'_symmetry_cell_setting' value 'Monoclinic' changed to 'monoclinic'
according to /home/saulius/struct/CIF-dictionaries/cif_core.dic
dictionary named 'cif_core.dic' version 2.4.1 from 2010-06-29.

Automatic conversion script
Id: cif_fix_values 1715 2011-07-08 13:25:40Z adriana 
;
_cod_original_cell_volume 11928(5)
_cod_original_sg_symbol_H-M C2/c
_cod_database_code 4500797

loop_
_symmetry_equiv_pos_as_xyz
'x, y, z'
'-x, y, -z+1/2'
'x+1/2, y+1/2, z'
'-x+1/2, y+1/2, -z+1/2'
'-x, -y, -z'
'x, -y, z-1/2'
'-x+1/2, -y+1/2, -z'
'x+1/2, -y+1/2, z-1/2'

loop_
_atom_site_label
_atom_site_type_symbol
_atom_site_fract_x
_atom_site_fract_y
_atom_site_fract_z
_atom_site_U_iso_or_equiv
_atom_site_adp_type
_atom_site_occupancy
_atom_site_symmetry_multiplicity
_atom_site_calc_flag
_atom_site_refinement_flags
I1 I 0.823650(13) 0.27175(3) 0.482577(15) 0.04026(10) Uani 1 1 d .
I2 I 0.58156(3) 0.67632(5) 0.44292(4) 0.1199(2) Uani 1 1 d .
I3 I 0.28694(2) 0.25028(8) 0.38939(3) 0.1014(3) Uani 1 1 d .
I4 I 0.448745(13) -0.15691(3) 0.548071(13) 0.03404(9) Uani 1 1 d .
I5 I 0.79666(2) -0.08885(5) 0.57352(3) 0.0765(2) Uani 1 1 d .
I6 I 0.36580(2) -0.59407(4) 0.25548(3) 0.06294(17) Uani 1 1 d .
O1 O 0.56387(14) 0.2111(3) 0.33471(16) 0.0353(10) Uani 1 1 d .
O2 O 0.47718(13) 0.2271(3) 0.31879(14) 0.0277(8) Uani 1 1 d .
O3 O 0.46631(14) 0.0525(3) 0.32119(14) 0.0311(9) Uani 1 1 d .
O4 O 0.53653(13) -0.0658(3) 0.36105(14) 0.0290(9) Uani 1 1 d .
O5 O 0.58881(15) 0.0407(3) 0.33800(19) 0.0414(12) Uani 1 1 d .
O6 O 0.5000 0.2990(5) 0.2500 0.0329(13) Uani 1 2 d S
O7 O 0.41236(14) 0.1454(3) 0.23476(15) 0.0333(10) Uani 1 1 d .
O8 O 0.45059(14) -0.1147(3) 0.28919(14) 0.0313(9) Uani 1 1 d .
O9 O 0.5000 -0.1969(5) 0.2500 0.0340(14) Uani 1 2 d S
O10 O 0.58375(14) -0.1319(3) 0.31391(14) 0.0325(9) Uani 1 1 d .
Si1 Si 0.59859(5) 0.14196(10) 0.32604(5) 0.0249(3) Uani 1 1 d .
Si2 Si 0.51856(5) 0.27834(11) 0.31175(5) 0.0244(3) Uani 1 1 d .
Si3 Si 0.43866(5) 0.14662(10) 0.29791(5) 0.0245(3) Uani 1 1 d .
Si4 Si 0.48075(5) -0.05104(10) 0.33975(5) 0.0235(3) Uani 1 1 d .
Si5 Si 0.58478(5) -0.06029(11) 0.35652(5) 0.0258(3) Uani 1 1 d .
Si6 Si 0.44770(5) -0.18021(11) 0.24286(5) 0.0266(3) Uani 1 1 d .
C1 C 0.66042(17) 0.1771(4) 0.3710(2) 0.0278(11) Uani 1 1 d .
C2 C 0.6959(2) 0.1128(5) 0.3987(3) 0.0389(15) Uani 1 1 d .
H2A H 0.6882 0.0499 0.3948 0.047 Uiso 1 1 calc R
C3 C 0.7427(2) 0.1400(5) 0.4321(3) 0.0427(17) Uani 1 1 d .
H3A H 0.7666 0.0963 0.4512 0.051 Uiso 1 1 calc R
C4 C 0.75317(18) 0.2306(4) 0.4365(2) 0.0327(13) Uani 1 1 d .
C5 C 0.7187(2) 0.2957(5) 0.4115(2) 0.0370(14) Uani 1 1 d .
H5A H 0.7266 0.3585 0.4163 0.044 Uiso 1 1 calc R
C6 C 0.6723(2) 0.2685(5) 0.3791(2) 0.0351(13) Uani 1 1 d .
H6B H 0.6483 0.3132 0.3622 0.042 Uiso 1 1 calc R
C7 C 0.53567(18) 0.3862(4) 0.3478(2) 0.0305(11) Uani 1 1 d .
C8 C 0.5750(3) 0.3921(5) 0.3986(2) 0.0447(17) Uani 1 1 d .
H8A H 0.5929 0.3389 0.4146 0.054 Uiso 1 1 calc R
C9 C 0.5881(3) 0.4732(6) 0.4258(3) 0.062(2) Uani 1 1 d .
H9B H 0.6149 0.4758 0.4600 0.075 Uiso 1 1 calc R
C10 C 0.5621(3) 0.5505(6) 0.4030(4) 0.0638(19) Uani 1 1 d .
C11 C 0.5233(3) 0.5475(6) 0.3547(4) 0.067(2) Uani 1 1 d .
H11A H 0.5051 0.6010 0.3400 0.080 Uiso 1 1 calc R
C12 C 0.5097(3) 0.4653(6) 0.3262(4) 0.060(3) Uani 1 1 d .
H12A H 0.4828 0.4639 0.2921 0.072 Uiso 1 1 calc R
C13 C 0.3939(2) 0.1652(5) 0.3197(3) 0.0385(14) Uani 1 1 d .
C14 C 0.4055(3) 0.1533(11) 0.3726(4) 0.089(4) Uani 1 1 d .
H14A H 0.4351 0.1269 0.3962 0.107 Uiso 1 1 calc R
C15 C 0.3746(3) 0.1792(12) 0.3917(3) 0.097(5) Uani 1 1 d .
H15A H 0.3841 0.1721 0.4282 0.117 Uiso 1 1 calc R
C16 C 0.3329(3) 0.2131(8) 0.3602(4) 0.069(2) Uani 1 1 d .
C17 C 0.3166(3) 0.2207(7) 0.3059(4) 0.066(2) Uani 1 1 d .
H17A H 0.2853 0.2406 0.2825 0.079 Uiso 1 1 calc R
C18 C 0.3491(3) 0.1971(6) 0.2872(4) 0.058(2) Uani 1 1 d .
H18A H 0.3393 0.2037 0.2506 0.070 Uiso 1 1 calc R
C19 C 0.46946(17) -0.0822(3) 0.39514(17) 0.0239(10) Uani 1 1 d .
C20 C 0.4243(2) -0.0884(6) 0.3895(2) 0.0466(18) Uani 1 1 d .
H20A H 0.3976 -0.0782 0.3558 0.056 Uiso 1 1 calc R
C21 C 0.4174(2) -0.1096(6) 0.4329(2) 0.0441(17) Uani 1 1 d .
H21A H 0.3864 -0.1133 0.4290 0.053 Uiso 1 1 calc R
C22 C 0.45612(18) -0.1250(4) 0.48094(19) 0.0282(11) Uani 1 1 d .
C23 C 0.5009(2) -0.1183(8) 0.4875(2) 0.064(3) Uani 1 1 d .
H23A H 0.5274 -0.1265 0.5215 0.077 Uiso 1 1 calc R
C24 C 0.5074(2) -0.0994(6) 0.4440(2) 0.0486(19) Uani 1 1 d .
H24A H 0.5386 -0.0984 0.4481 0.058 Uiso 1 1 calc R
C25 C 0.42121(18) -0.2898(4) 0.2440(2) 0.0304(12) Uani 1 1 d .
C26 C 0.4140(2) -0.3145(5) 0.2865(3) 0.0426(15) Uani 1 1 d .
H26A H 0.4204 -0.2719 0.3139 0.051 Uiso 1 1 calc R
C27 C 0.3975(3) -0.4007(5) 0.2891(3) 0.0504(18) Uani 1 1 d .
H27A H 0.3926 -0.4170 0.3181 0.060 Uiso 1 1 calc R
C28 C 0.3883(2) -0.4624(5) 0.2491(3) 0.0450(17) Uani 1 1 d .
C29 C 0.3956(3) -0.4421(5) 0.2065(3) 0.0469(19) Uani 1 1 d .
H29A H 0.3898 -0.4857 0.1797 0.056 Uiso 1 1 calc R
C30 C 0.4120(3) -0.3546(5) 0.2046(3) 0.0449(17) Uani 1 1 d .
H30A H 0.4170 -0.3387 0.1756 0.054 Uiso 1 1 calc R
C31 C 0.63852(19) -0.0842(4) 0.4191(2) 0.0318(13) Uani 1 1 d .
C32 C 0.6745(2) -0.1400(5) 0.4204(2) 0.0424(16) Uani 1 1 d .
H32A H 0.6684 -0.1764 0.3905 0.051 Uiso 1 1 calc R
C33 C 0.7195(2) -0.1429(6) 0.4650(3) 0.0498(19) Uani 1 1 d .
H33A H 0.7437 -0.1804 0.4651 0.060 Uiso 1 1 calc R
C34 C 0.7281(3) -0.0929(5) 0.5072(3) 0.049(2) Uani 1 1 d .
C35 C 0.6946(3) -0.0386(6) 0.5094(3) 0.052(2) Uani 1 1 d .
H35A H 0.7017 -0.0036 0.5401 0.063 Uiso 1 1 calc R
C36 C 0.6490(2) -0.0357(6) 0.4648(3) 0.0488(19) Uani 1 1 d .
H36A H 0.6250 0.0003 0.4661 0.059 Uiso 1 1 calc R
C37 C 0.3086(3) 0.9098(9) 0.2472(4) 0.071(3) Uani 1 1 d .
C38 C 0.3151(4) 0.8140(10) 0.2520(5) 0.082(3) Uani 1 1 d .
H38A H 0.3243 0.7802 0.2302 0.098 Uiso 1 1 calc R
C39 C 0.3073(4) 0.7727(11) 0.2909(5) 0.095(4) Uani 1 1 d .
H39A H 0.3124 0.7092 0.2972 0.114 Uiso 1 1 calc R
C40 C 0.2925(4) 0.8219(10) 0.3195(4) 0.080(4) Uani 1 1 d .
H40A H 0.2859 0.7917 0.3444 0.096 Uiso 1 1 calc R
C41 C 0.2868(3) 0.9129(10) 0.3140(4) 0.075(3) Uani 1 1 d .
C42 C 0.2942(3) 0.9550(9) 0.2767(4) 0.072(3) Uani 1 1 d .
H42A H 0.2890 1.0187 0.2717 0.086 Uiso 1 1 calc R
C43 C 0.3162(3) 0.9547(11) 0.2036(4) 0.084(4) Uani 1 1 d .
H43A H 0.2970 0.9233 0.1699 0.126 Uiso 1 1 calc R
H43B H 0.3498 0.9508 0.2128 0.126 Uiso 1 1 calc R
H43C H 0.3067 1.0188 0.2001 0.126 Uiso 1 1 calc R
C44 C 0.2707(5) 0.9703(12) 0.3479(5) 0.115(4) Uani 1 1 d .
H44A H 0.2951 0.9675 0.3851 0.172 Uiso 1 1 calc R
H44B H 0.2409 0.9459 0.3442 0.172 Uiso 1 1 calc R
H44C H 0.2661 1.0336 0.3358 0.172 Uiso 1 1 calc R
C45 C 0.4395(3) 0.4647(6) 0.4222(4) 0.064(2) Uani 1 1 d .
C46 C 0.3913(4) 0.4625(9) 0.4021(4) 0.082(3) Uani 1 1 d .
H46A H 0.3748 0.4063 0.3910 0.099 Uiso 1 1 calc R
C47 C 0.3654(4) 0.5450(10) 0.3977(6) 0.093(4) Uani 1 1 d .
C48 C 0.3896(4) 0.6272(9) 0.4127(5) 0.086(3) Uani 1 1 d .
H48A H 0.3729 0.6822 0.4097 0.103 Uiso 1 1 calc R
C49 C 0.4365(4) 0.6283(8) 0.4314(4) 0.074(3) Uani 1 1 d .
H49A H 0.4528 0.6848 0.4408 0.089 Uiso 1 1 calc R
C50 C 0.4618(4) 0.5497(8) 0.4374(4) 0.069(3) Uani 1 1 d .
H50A H 0.4953 0.5530 0.4523 0.083 Uiso 1 1 calc R
C51 C 0.4665(4) 0.3802(7) 0.4263(4) 0.073(3) Uani 1 1 d .
H51A H 0.4793 0.3553 0.4622 0.109 Uiso 1 1 calc R
H51B H 0.4926 0.3942 0.4189 0.109 Uiso 1 1 calc R
H51C H 0.4454 0.3355 0.4007 0.109 Uiso 1 1 calc R
C52 C 0.3090(5) 0.5288(19) 0.3719(8) 0.163(9) Uani 1 1 d .
H52A H 0.2933 0.5865 0.3709 0.244 Uiso 1 1 calc R
H52B H 0.3026 0.4848 0.3934 0.244 Uiso 1 1 calc R
H52C H 0.2968 0.5052 0.3359 0.244 Uiso 1 1 calc R

loop_
_atom_site_aniso_label
_atom_site_aniso_U_11
_atom_site_aniso_U_22
_atom_site_aniso_U_33
_atom_site_aniso_U_23
_atom_site_aniso_U_13
_atom_site_aniso_U_12
I1 0.02885(14) 0.0581(2) 0.02896(15) -0.00255(15) 0.00980(12) -0.01230(15)
I2 0.1708(4) 0.0721(3) 0.1874(5) -0.0802(3) 0.1424(3) -0.0650(3)
I3 0.0911(3) 0.1444(8) 0.1060(4) 0.0312(4) 0.0771(2) 0.0399(4)
I4 0.03161(14) 0.0484(2) 0.02069(12) -0.00078(12) 0.01127(11) -0.00864(14)
I5 0.0382(2) 0.0694(4) 0.0720(4) 0.0012(3) -0.0141(3) -0.0015(2)
I6 0.0693(3) 0.0421(2) 0.0712(3) -0.0045(2) 0.0283(2) -0.0106(2)
O1 0.0275(15) 0.043(2) 0.0288(17) -0.0063(16) 0.0082(13) 0.0029(16)
O2 0.0302(14) 0.0304(18) 0.0225(13) -0.0047(13) 0.0126(11) -0.0032(13)
O3 0.0414(17) 0.0285(18) 0.0235(14) 0.0072(13) 0.0158(12) 0.0032(15)
O4 0.0291(15) 0.0363(19) 0.0177(13) 0.0021(13) 0.0081(11) 0.0032(14)
O5 0.0281(17) 0.036(2) 0.042(2) 0.0090(18) 0.0022(16) -0.0072(16)
O6 0.032(2) 0.047(3) 0.0187(19) 0.000 0.0115(17) 0.000
O7 0.0329(17) 0.038(2) 0.0193(15) 0.0023(14) 0.0048(13) -0.0041(16)
O8 0.0331(16) 0.039(2) 0.0185(13) -0.0041(14) 0.0095(12) -0.0069(15)
O9 0.026(2) 0.050(3) 0.023(2) 0.000 0.0089(17) 0.000
O10 0.0290(16) 0.044(2) 0.0170(14) -0.0046(14) 0.0050(12) -0.0002(16)
Si1 0.0195(5) 0.0292(6) 0.0195(5) -0.0022(5) 0.0040(4) -0.0012(5)
Si2 0.0230(5) 0.0319(7) 0.0162(5) -0.0032(4) 0.0077(4) -0.0014(5)
Si3 0.0240(5) 0.0290(6) 0.0188(5) 0.0030(4) 0.0088(4) 0.0014(5)
Si4 0.0264(5) 0.0275(6) 0.0141(4) 0.0024(4) 0.0076(4) -0.0005(5)
Si5 0.0216(5) 0.0316(7) 0.0164(5) 0.0002(5) 0.0026(4) 0.0007(5)
Si6 0.0227(5) 0.0364(7) 0.0149(5) 0.0002(5) 0.0042(4) -0.0027(5)
C1 0.0225(17) 0.037(3) 0.0220(18) -0.0027(18) 0.0093(14) -0.0038(18)
C2 0.027(2) 0.041(3) 0.041(3) -0.004(2) 0.010(2) 0.000(2)
C3 0.026(2) 0.050(4) 0.040(3) 0.007(3) 0.006(2) -0.001(2)
C4 0.0251(19) 0.045(3) 0.024(2) -0.001(2) 0.0079(16) -0.009(2)
C5 0.031(2) 0.040(3) 0.037(2) -0.003(2) 0.0140(19) -0.008(2)
C6 0.031(2) 0.039(3) 0.035(2) 0.001(2) 0.0150(18) -0.004(2)
C7 0.0293(19) 0.036(3) 0.029(2) -0.0062(19) 0.0159(16) -0.0079(19)
C8 0.051(3) 0.049(3) 0.025(2) -0.011(2) 0.010(2) -0.021(3)
C9 0.085(4) 0.061(4) 0.049(3) -0.029(3) 0.038(3) -0.039(3)
C10 0.086(3) 0.044(3) 0.092(4) -0.033(3) 0.067(3) -0.028(3)
C11 0.067(4) 0.042(4) 0.108(6) -0.004(4) 0.055(4) 0.001(3)
C12 0.046(3) 0.039(4) 0.080(5) 0.000(4) 0.018(4) 0.002(3)
C13 0.037(2) 0.040(3) 0.045(3) 0.003(2) 0.0253(19) -0.003(2)
C14 0.063(4) 0.166(12) 0.055(4) 0.021(5) 0.041(3) 0.031(6)
C15 0.059(4) 0.207(15) 0.035(3) 0.006(5) 0.030(3) 0.023(7)
C16 0.064(3) 0.081(6) 0.081(4) 0.020(4) 0.049(3) 0.017(4)
C17 0.052(3) 0.075(5) 0.081(5) 0.030(4) 0.040(3) 0.019(4)
C18 0.041(3) 0.062(5) 0.072(4) 0.020(4) 0.027(3) 0.004(3)
C19 0.0285(18) 0.025(2) 0.0151(16) 0.0008(15) 0.0077(14) -0.0025(17)
C20 0.025(2) 0.090(5) 0.022(2) 0.016(3) 0.0091(17) -0.003(3)
C21 0.029(2) 0.075(4) 0.025(2) 0.014(3) 0.0102(18) -0.006(3)
C22 0.0329(19) 0.032(2) 0.0205(17) 0.0000(17) 0.0136(15) -0.0037(19)
C23 0.030(2) 0.139(8) 0.024(2) 0.027(3) 0.0126(19) 0.006(4)
C24 0.028(2) 0.093(6) 0.025(2) 0.016(3) 0.0134(18) 0.005(3)
C25 0.027(2) 0.037(3) 0.0227(19) 0.0023(19) 0.0085(16) 0.0016(19)
C26 0.057(3) 0.038(3) 0.039(3) -0.002(2) 0.028(2) -0.008(3)
C27 0.064(3) 0.044(4) 0.050(3) -0.004(3) 0.033(3) -0.009(3)
C28 0.044(3) 0.043(3) 0.044(3) -0.004(3) 0.017(2) -0.004(3)
C29 0.046(3) 0.045(3) 0.033(3) -0.009(3) 0.004(2) -0.005(3)
C30 0.042(3) 0.050(4) 0.033(3) 0.002(3) 0.010(2) -0.002(3)
C31 0.029(2) 0.037(3) 0.022(2) -0.0007(19) 0.0058(17) 0.001(2)
C32 0.033(2) 0.057(4) 0.028(2) 0.004(2) 0.007(2) 0.015(3)
C33 0.035(3) 0.060(4) 0.045(3) 0.010(3) 0.011(2) 0.015(3)
C34 0.035(3) 0.044(4) 0.050(4) 0.007(3) 0.004(3) 0.002(3)
C35 0.042(3) 0.057(4) 0.033(3) -0.013(3) -0.003(3) 0.008(3)
C36 0.040(3) 0.062(4) 0.028(3) -0.011(3) 0.002(2) 0.018(3)
C37 0.036(3) 0.101(8) 0.062(5) -0.006(5) 0.014(3) -0.002(4)
C38 0.060(5) 0.109(9) 0.074(6) 0.019(6) 0.031(4) 0.018(5)
C39 0.078(6) 0.115(9) 0.070(6) 0.017(6) 0.018(5) 0.042(6)
C40 0.066(5) 0.109(9) 0.051(4) 0.024(5) 0.016(4) 0.004(6)
C41 0.050(4) 0.120(9) 0.049(4) -0.025(5) 0.018(3) -0.013(5)
C42 0.062(4) 0.101(8) 0.060(4) -0.003(5) 0.036(3) -0.013(5)
C43 0.057(4) 0.133(11) 0.071(5) 0.011(6) 0.038(4) -0.001(6)
C44 0.133(7) 0.162(12) 0.083(5) -0.062(6) 0.079(4) -0.052(8)
C45 0.089(4) 0.049(4) 0.081(4) -0.011(3) 0.061(3) 0.002(4)
C46 0.100(4) 0.077(7) 0.108(5) 0.008(5) 0.081(4) 0.008(5)
C47 0.070(4) 0.099(9) 0.136(8) -0.009(7) 0.070(4) 0.008(5)
C48 0.121(6) 0.075(6) 0.090(5) -0.020(5) 0.073(4) 0.002(6)
C49 0.096(6) 0.063(5) 0.065(5) -0.021(4) 0.039(4) -0.001(5)
C50 0.084(5) 0.069(6) 0.058(4) -0.005(4) 0.037(4) -0.005(5)
C51 0.096(5) 0.058(5) 0.082(5) 0.003(4) 0.057(4) 0.012(5)
C52 0.087(6) 0.26(2) 0.171(12) 0.039(15) 0.085(7) 0.066(11)

loop_
_atom_type_symbol
_atom_type_description
_atom_type_scat_dispersion_real
_atom_type_scat_dispersion_imag
_atom_type_scat_source
C C 0.0033 0.0016 'International Tables Vol C Tables 4.2.6.8 and 6.1.1.4'
H H 0.0000 0.0000 'International Tables Vol C Tables 4.2.6.8 and 6.1.1.4'
O O 0.0106 0.0060 'International Tables Vol C Tables 4.2.6.8 and 6.1.1.4'
Si Si 0.0817 0.0704 'International Tables Vol C Tables 4.2.6.8 and 6.1.1.4'
I I -0.4742 1.8119 'International Tables Vol C Tables 4.2.6.8 and 6.1.1.4'

loop_
_geom_angle_atom_site_label_1
_geom_angle_atom_site_label_2
_geom_angle_atom_site_label_3
_geom_angle
_geom_angle_site_symmetry_1
_geom_angle_site_symmetry_3
Si1 O1 Si2 151.1(3) . .
Si3 O2 Si2 145.7(3) . .
Si4 O3 Si3 165.6(3) . .
Si4 O4 Si5 153.9(3) . .
Si1 O5 Si5 173.2(3) . .
Si2 O6 Si2 158.3(5) 2_655 .
Si3 O7 Si1 163.3(3) . 2_655
Si4 O8 Si6 150.3(3) . .
Si6 O9 Si6 162.5(5) 2_655 .
Si5 O10 Si6 146.6(3) . 2_655
O5 Si1 O7 107.4(3) . 2_655
O5 Si1 O1 109.5(3) . .
O7 Si1 O1 109.8(2) 2_655 .
O5 Si1 C1 111.4(2) . .
O7 Si1 C1 110.9(3) 2_655 .
O1 Si1 C1 107.8(2) . .
O6 Si2 O1 110.7(2) . .
O6 Si2 O2 109.29(18) . .
O1 Si2 O2 107.2(2) . .
O6 Si2 C7 108.4(3) . .
O1 Si2 C7 109.3(2) . .
O2 Si2 C7 112.0(3) . .
O7 Si3 O2 109.2(2) . .
O7 Si3 O3 110.6(2) . .
O2 Si3 O3 107.8(2) . .
O7 Si3 C13 108.3(3) . .
O2 Si3 C13 110.5(3) . .
O3 Si3 C13 110.5(3) . .
O3 Si4 O4 110.3(2) . .
O3 Si4 O8 107.3(2) . .
O4 Si4 O8 110.3(2) . .
O3 Si4 C19 112.1(2) . .
O4 Si4 C19 106.1(2) . .
O8 Si4 C19 110.7(2) . .
O5 Si5 O10 109.3(3) . .
O5 Si5 O4 107.8(3) . .
O10 Si5 O4 110.9(2) . .
O5 Si5 C31 108.4(3) . .
O10 Si5 C31 106.9(3) . .
O4 Si5 C31 113.5(3) . .
O9 Si6 O8 109.9(2) . .
O9 Si6 O10 107.9(2) . 2_655
O8 Si6 O10 109.5(2) . 2_655
O9 Si6 C25 109.2(3) . .
O8 Si6 C25 110.9(3) . .
O10 Si6 C25 109.4(2) 2_655 .
C6 C1 C2 118.3(5) . .
C6 C1 Si1 120.3(4) . .
C2 C1 Si1 121.3(5) . .
C3 C2 C1 120.9(6) . .
C4 C3 C2 118.6(6) . .
C3 C4 C5 121.9(5) . .
C3 C4 I1 119.0(4) . .
C5 C4 I1 119.1(5) . .
C4 C5 C6 119.3(6) . .
C5 C6 C1 120.9(6) . .
C12 C7 C8 117.5(6) . .
C12 C7 Si2 121.1(5) . .
C8 C7 Si2 121.4(5) . .
C9 C8 C7 121.6(7) . .
C8 C9 C10 119.4(7) . .
C11 C10 C9 121.0(8) . .
C11 C10 I2 118.4(6) . .
C9 C10 I2 120.6(6) . .
C10 C11 C12 120.2(8) . .
C7 C12 C11 120.3(8) . .
C18 C13 C14 115.8(8) . .
C18 C13 Si3 123.5(6) . .
C14 C13 Si3 120.5(5) . .
C15 C14 C13 121.7(9) . .
C16 C15 C14 121.1(9) . .
C15 C16 C17 121.4(10) . .
C15 C16 I3 120.5(8) . .
C17 C16 I3 117.9(6) . .
C16 C17 C18 116.8(8) . .
C13 C18 C17 122.9(9) . .
C24 C19 C20 118.5(5) . .
C24 C19 Si4 118.9(5) . .
C20 C19 Si4 122.6(4) . .
C19 C20 C21 120.7(5) . .
C22 C21 C20 119.0(6) . .
C23 C22 C21 121.3(6) . .
C23 C22 I4 117.4(4) . .
C21 C22 I4 121.2(5) . .
C22 C23 C24 119.4(5) . .
C19 C24 C23 121.0(6) . .
C26 C25 C30 118.1(6) . .
C26 C25 Si6 121.2(5) . .
C30 C25 Si6 120.4(5) . .
C27 C26 C25 120.8(7) . .
C28 C27 C26 119.3(8) . .
C27 C28 C29 122.4(7) . .
C27 C28 I6 118.5(6) . .
C29 C28 I6 119.1(6) . .
C28 C29 C30 117.2(7) . .
C29 C30 C25 122.2(7) . .
C36 C31 C32 116.8(5) . .
C36 C31 Si5 121.3(5) . .
C32 C31 Si5 120.9(5) . .
C33 C32 C31 121.1(7) . .
C34 C33 C32 119.7(7) . .
C33 C34 C35 122.6(6) . .
C33 C34 I5 120.9(6) . .
C35 C34 I5 116.4(6) . .
C34 C35 C36 118.2(7) . .
C31 C36 C35 121.6(7) . .
C42 C37 C38 121.2(12) . .
C42 C37 C43 123.1(12) . .
C38 C37 C43 115.6(12) . .
C39 C38 C37 115.7(13) . .
C40 C39 C38 120.5(14) . .
C39 C40 C41 122.2(13) . .
C40 C41 C42 118.7(12) . .
C40 C41 C44 122.3(12) . .
C42 C41 C44 119.0(13) . .
C37 C42 C41 121.6(13) . .
C46 C45 C50 117.3(10) . .
C46 C45 C51 120.8(10) . .
C50 C45 C51 121.9(9) . .
C45 C46 C47 120.2(11) . .
C48 C47 C46 119.6(10) . .
C48 C47 C52 127.5(14) . .
C46 C47 C52 112.8(14) . .
C49 C48 C47 119.3(11) . .
C48 C49 C50 121.7(11) . .
C49 C50 C45 121.8(10) . .

loop_
_geom_bond_atom_site_label_1
_geom_bond_atom_site_label_2
_geom_bond_distance
_geom_bond_site_symmetry_2
I1 C4 2.093(5) .
I2 C10 2.110(8) .
I3 C16 2.088(11) .
I4 C22 2.107(6) .
I5 C34 2.117(7) .
I6 C28 2.105(8) .
O1 Si1 1.613(5) .
O1 Si2 1.616(4) .
O2 Si3 1.606(4) .
O2 Si2 1.621(4) .
O3 Si4 1.606(4) .
O3 Si3 1.608(4) .
O4 Si4 1.606(4) .
O4 Si5 1.616(5) .
O5 Si1 1.593(5) .
O5 Si5 1.603(5) .
O6 Si2 1.6102(19) 2_655
O6 Si2 1.6102(19) .
O7 Si3 1.597(4) .
O7 Si1 1.612(4) 2_655
O8 Si4 1.608(4) .
O8 Si6 1.611(5) .
O9 Si6 1.6090(19) 2_655
O9 Si6 1.6090(19) .
O10 Si5 1.604(5) .
O10 Si6 1.618(4) 2_655
Si1 O7 1.612(4) 2_655
Si1 C1 1.852(5) .
Si2 C7 1.830(6) .
Si3 C13 1.842(7) .
Si4 C19 1.851(6) .
Si5 C31 1.839(5) .
Si6 O10 1.618(4) 2_655
Si6 C25 1.830(6) .
C1 C6 1.387(9) .
C1 C2 1.400(8) .
C2 C3 1.400(8) .
C3 C4 1.365(10) .
C4 C5 1.379(9) .
C5 C6 1.385(8) .
C7 C12 1.393(10) .
C7 C8 1.407(7) .
C8 C9 1.377(10) .
C9 C10 1.377(13) .
C10 C11 1.353(13) .
C11 C12 1.407(13) .
C13 C18 1.372(9) .
C13 C14 1.393(12) .
C14 C15 1.393(15) .
C15 C16 1.306(13) .
C16 C17 1.396(14) .
C17 C18 1.424(14) .
C19 C24 1.376(7) .
C19 C20 1.381(8) .
C20 C21 1.404(9) .
C21 C22 1.366(7) .
C22 C23 1.359(9) .
C23 C24 1.393(10) .
C25 C26 1.395(10) .
C25 C30 1.400(10) .
C26 C27 1.389(11) .
C27 C28 1.383(11) .
C28 C29 1.384(12) .
C29 C30 1.400(11) .
C31 C36 1.387(9) .
C31 C32 1.404(9) .
C32 C33 1.403(8) .
C33 C34 1.330(12) .
C34 C35 1.367(12) .
C35 C36 1.414(9) .
C37 C42 1.322(17) .
C37 C38 1.421(19) .
C37 C43 1.538(17) .
C38 C39 1.40(2) .
C39 C40 1.34(2) .
C40 C41 1.349(19) .
C41 C42 1.355(16) .
C41 C44 1.551(18) .
C45 C46 1.370(14) .
C45 C50 1.402(14) .
C45 C51 1.487(14) .
C46 C47 1.441(18) .
C47 C48 1.388(19) .
C47 C52 1.615(18) .
C48 C49 1.337(17) .
C49 C50 1.374(16) .
